data_4086053
loop_
_publ_author_name
'Williams, Thomas J.'
'Bray, Joshua T. W.'
'Lake, Benjamin R. M.'
'Willans, Charlotte E.'
'Rajabi, Nasir A.'
'Ariafard, Alireza'
'Manzini, Chiara'
'Bellina, Fabio'
'Whitwood, Adrian C.'
'Fairlamb, Ian J. S.'

_publ_section_title
;
 Mechanistic Elucidation of the Arylation of Non-SpectatorN-Heterocyclic
 Carbenes at Copper Using a Combined Experimental and Computational
 Approach
;
_journal_issue 14
_journal_name_full Organometallics
_journal_page_first 3497
_journal_paper_doi 10.1021/acs.organomet.5b00093
_journal_volume 34
_journal_year 2015
_chemical_formula_moiety '0.69(C42 H36 Br2 Cu2 N4), 0.62(C21 H18 N2), 0.62(Br)'
_chemical_formula_sum 'C42 H36.62 Br2 Cu1.38 N4'
_chemical_formula_weight 845.11
_chemical_name_systematic
;
 ? 
;
_space_group_crystal_system triclinic
_space_group_IT_number 2
_space_group_name_Hall '-P 1'
_space_group_name_H-M_alt 'P -1'
_symmetry_space_group_name_Hall '-P 1'
_symmetry_space_group_name_H-M 'P -1'
_atom_sites_solution_hydrogens geom
_atom_sites_solution_primary heavy
_atom_sites_solution_secondary difmap
_audit_creation_date 2013-03-21
_audit_creation_method
;
  Olex2 1.2
  (compiled Dec  5 2012 16:17:34, GUI svn.r4385)
;
_cell_angle_alpha 69.666(5)
_cell_angle_beta 82.618(5)
_cell_angle_gamma 69.325(5)
_cell_formula_units_Z 1
_cell_length_a 9.4035(5)
_cell_length_b 9.5936(4)
_cell_length_c 11.2065(7)
_cell_measurement_reflns_used 2584
_cell_measurement_temperature 110.00(10)
_cell_measurement_theta_max 25.0241
_cell_measurement_theta_min 2.8467
_cell_volume 886.90(9)
_computing_cell_refinement
;
CrysAlisPro, Agilent Technologies,
Version 1.171.36.24 (release 03-12-2012 CrysAlis171 .NET)
(compiled Dec  3 2012,18:21:49)
;
_computing_data_collection
;
CrysAlisPro, Agilent Technologies,
Version 1.171.36.24 (release 03-12-2012 CrysAlis171 .NET)
(compiled Dec  3 2012,18:21:49)
;
_computing_data_reduction
;
CrysAlisPro, Agilent Technologies,
Version 1.171.36.24 (release 03-12-2012 CrysAlis171 .NET)
(compiled Dec  3 2012,18:21:49)
;
_computing_molecular_graphics
;
O. V. Dolomanov, L. J. Bourhis, R. J. Gildea, J. A. K. Howard and H. Puschmann,
OLEX2: a complete structure solution, refinement and analysis program.
J. Appl. Cryst. (2009). 42, 339-341.
;
_computing_publication_material
;
O. V. Dolomanov, L. J. Bourhis, R. J. Gildea, J. A. K. Howard and H. Puschmann,
OLEX2: a complete structure solution, refinement and analysis program.
J. Appl. Cryst. (2009). 42, 339-341.
;
_computing_structure_refinement
;
SHELXL, G.M. Sheldrick, Acta Cryst.
(2008). A64, 112-122
;
_computing_structure_solution
;
XS, G.M. Sheldrick, Acta Cryst.
(2008). A64, 112-122
;
_diffrn_ambient_temperature 110.00(10)
_diffrn_detector_area_resol_mean 16.1450
_diffrn_measured_fraction_theta_full 0.9790
_diffrn_measured_fraction_theta_max 0.9790
_diffrn_measurement_details
;
  1 omega    2.00   89.00   1.0000   95.0000
omega____ theta____ kappa____ phi______ frames
    -       19.7386   57.0000    0.0000 87

  2 omega  -10.00   89.00   1.0000   95.0000
omega____ theta____ kappa____ phi______ frames
    -       19.7386   77.0000  120.0000 99

  3 omega   26.00   58.00   1.0000   95.0000
omega____ theta____ kappa____ phi______ frames
    -       19.7386  -99.0000 -120.0000 32

  4 omega  -22.00   90.00   1.0000   95.0000
omega____ theta____ kappa____ phi______ frames
    -       19.7386   19.0000  -60.0000 112
;
_diffrn_measurement_device_type 'SuperNova, Single source at offset), Eos'
_diffrn_measurement_method '\w scans'
_diffrn_orient_matrix_UB_11 -0.0462752000
_diffrn_orient_matrix_UB_12 -0.0035103000
_diffrn_orient_matrix_UB_13 0.0554627000
_diffrn_orient_matrix_UB_21 -0.0481445000
_diffrn_orient_matrix_UB_22 0.0779345000
_diffrn_orient_matrix_UB_23 -0.0302312000
_diffrn_orient_matrix_UB_31 -0.0451754000
_diffrn_orient_matrix_UB_32 -0.0299884000
_diffrn_orient_matrix_UB_33 -0.0237991000
_diffrn_radiation_monochromator mirror
_diffrn_radiation_type 'Mo K\a'
_diffrn_radiation_wavelength 0.7107
_diffrn_reflns_av_R_equivalents 0.0193
_diffrn_reflns_av_unetI/netI 0.0360
_diffrn_reflns_limit_h_max 11
_diffrn_reflns_limit_h_min -9
_diffrn_reflns_limit_k_max 11
_diffrn_reflns_limit_k_min -11
_diffrn_reflns_limit_l_max 13
_diffrn_reflns_limit_l_min -12
_diffrn_reflns_number 5054
_diffrn_reflns_theta_full 25.02
_diffrn_reflns_theta_max 25.02
_diffrn_reflns_theta_min 3.01
_diffrn_source 'SuperNova (Mo) X-ray Source'
_exptl_absorpt_coefficient_mu 3.129
_exptl_absorpt_correction_T_max 0.923
_exptl_absorpt_correction_T_min 0.735
_exptl_absorpt_correction_type analytical
_exptl_absorpt_process_details
;
CrysAlisPro, Agilent Technologies,
Version 1.171.36.24 (release 03-12-2012 CrysAlis171 .NET)
(compiled Dec  3 2012,18:21:49)
Analytical numeric absorption correction using a multifaceted crystal
model based on expressions derived by R.C. Clark & J.S. Reid.
(Clark, R. C. & Reid, J. S. (1995). Acta Cryst. A51, 887-897)
;
_exptl_crystal_colour 'clear colourless'
_exptl_crystal_colour_lustre clear
_exptl_crystal_colour_primary colourless
_exptl_crystal_density_diffrn 1.582
_exptl_crystal_density_method 'not measured'
_exptl_crystal_description needle
_exptl_crystal_F_000 426.8
_exptl_crystal_size_max 0.126
_exptl_crystal_size_mid 0.0458
_exptl_crystal_size_min 0.0289
_refine_diff_density_max 0.638
_refine_diff_density_min -0.505
_refine_diff_density_rms 0.079
_refine_ls_extinction_method none
_refine_ls_goodness_of_fit_ref 1.325
_refine_ls_hydrogen_treatment constr
_refine_ls_matrix_type full
_refine_ls_number_parameters 236
_refine_ls_number_reflns 3079
_refine_ls_number_restraints 0
_refine_ls_restrained_S_all 1.325
_refine_ls_R_factor_all 0.0543
_refine_ls_R_factor_gt 0.0493
_refine_ls_shift/su_max 0.001
_refine_ls_shift/su_mean 0.000
_refine_ls_structure_factor_coef Fsqd
_refine_ls_weighting_details 'calc w=1/[\s^2^(Fo^2^)+(0.0000P)^2^+2.7516P] where P=(Fo^2^+2Fc^2^)/3'
_refine_ls_weighting_scheme calc
_refine_ls_wR_factor_gt 0.0996
_refine_ls_wR_factor_ref 0.1013
_reflns_number_gt 2843
_reflns_number_total 3079
_reflns_threshold_expression >2sigma(I)
_cod_data_source_file om5b00093_si_003.cif
_cod_data_source_block ijsf1122
_cod_depositor_comments 'Adding full bibliography for 4086051--4086058.cif.'
_cod_original_cell_volume 886.91(8)
_cod_database_code 4086053
_chemical_oxdiff_formula 'C21 H18.3 Br Cu0.7 N2'
_chemical_oxdiff_usercomment 'Ian IJSF-N1-47 schlenk'
_reflns_odcompleteness_completeness 97.90
_reflns_odcompleteness_iscentric 1
_reflns_odcompleteness_theta 24.97
_olex2_refinement_description
;
1. Fixed Uiso
 At 1.2 times of:
  H17 of C17, H18 of C18, H19 of C19, H20 of C20, H21 of C21, H6 of C6, H1 of
  C1, H13 of C13, H12 of C12, H4 of C4, H11 of C11, H10 of C10, {H8A,H8B} of C8,
   H7 of C7, H5 of C5, {H15A,H15B} of C15, H14 of C14
2. Others
 Sof(Br1)=1-Sof(H1)=Sof(Cu1)=1-Sof(H1)
3.a Secondary CH2 refined with riding coordinates:
 C8(H8A,H8B), C15(H15A,H15B)
3.b Aromatic/amide H refined with riding coordinates:
 C1(H1), C4(H4), C5(H5), C6(H6), C7(H7), C10(H10), C11(H11), C12(H12),
 C13(H13), C14(H14), C17(H17), C18(H18), C19(H19), C20(H20), C21(H21)
;

loop_
_space_group_symop_id
_space_group_symop_operation_xyz
1 'x, y, z'
2 '-x, -y, -z'

loop_
_atom_site_label
_atom_site_type_symbol
_atom_site_fract_x
_atom_site_fract_y
_atom_site_fract_z
_atom_site_U_iso_or_equiv
_atom_site_adp_type
_atom_site_occupancy
_atom_site_symmetry_multiplicity
_atom_site_calc_flag
_atom_site_refinement_flags
_atom_site_disorder_group
Br1 Br 1.1085(3) 0.6386(3) 0.4834(3) 0.0261(5) Uani 0.690(3) 1 d P 1
C1 C 0.6925(5) 0.7458(5) 0.6092(4) 0.0184(9) Uani 1 1 d . .
H1 H 0.7841 0.6770 0.5863 0.022 Uiso 0.310(3) 1 calc PR 2
C2 C 0.4467(5) 0.8511(5) 0.6600(4) 0.0171(9) Uani 1 1 d . .
C3 C 0.5233(5) 0.9510(5) 0.6618(4) 0.0169(9) Uani 1 1 d . .
C4 C 0.4479(5) 1.0891(5) 0.6895(4) 0.0188(9) Uani 1 1 d . .
H4 H 0.4997 1.1575 0.6910 0.023 Uiso 1 1 calc R .
C5 C 0.2927(5) 1.1232(5) 0.7152(4) 0.0239(10) Uani 1 1 d . .
H5 H 0.2370 1.2175 0.7336 0.029 Uiso 1 1 calc R .
C6 C 0.2170(5) 1.0209(6) 0.7143(4) 0.0231(10) Uani 1 1 d . .
H6 H 0.1113 1.0471 0.7331 0.028 Uiso 1 1 calc R .
C7 C 0.2925(5) 0.8831(5) 0.6870(4) 0.0202(10) Uani 1 1 d . .
H7 H 0.2414 0.8136 0.6867 0.024 Uiso 1 1 calc R .
C8 C 0.5221(5) 0.5905(5) 0.6217(4) 0.0216(10) Uani 1 1 d . .
H8A H 0.6054 0.5331 0.5751 0.026 Uiso 1 1 calc R .
H8B H 0.4267 0.6268 0.5745 0.026 Uiso 1 1 calc R .
C9 C 0.5075(5) 0.4799(5) 0.7537(4) 0.0177(9) Uani 1 1 d . .
C10 C 0.6209(5) 0.4246(5) 0.8433(4) 0.0214(10) Uani 1 1 d . .
H10 H 0.7083 0.4564 0.8216 0.026 Uiso 1 1 calc R .
C11 C 0.6075(5) 0.3234(6) 0.9641(4) 0.0252(11) Uani 1 1 d . .
H11 H 0.6840 0.2890 1.0256 0.030 Uiso 1 1 calc R .
C12 C 0.4828(6) 0.2725(5) 0.9952(5) 0.0271(11) Uani 1 1 d . .
H12 H 0.4754 0.2001 1.0770 0.033 Uiso 1 1 calc R .
C13 C 0.3701(6) 0.3267(6) 0.9077(5) 0.0264(11) Uani 1 1 d . .
H13 H 0.2835 0.2936 0.9295 0.032 Uiso 1 1 calc R .
C14 C 0.3823(5) 0.4305(5) 0.7868(5) 0.0229(10) Uani 1 1 d . .
H14 H 0.3037 0.4675 0.7266 0.028 Uiso 1 1 calc R .
C15 C 0.7995(5) 0.9399(5) 0.6304(4) 0.0196(10) Uani 1 1 d . .
H15A H 0.7626 1.0564 0.5955 0.024 Uiso 1 1 calc R .
H15B H 0.8826 0.9000 0.5744 0.024 Uiso 1 1 calc R .
C16 C 0.8608(5) 0.8886(5) 0.7627(4) 0.0186(9) Uani 1 1 d . .
C17 C 0.9673(5) 0.7390(5) 0.8126(4) 0.0214(10) Uani 1 1 d . .
H17 H 1.0006 0.6701 0.7634 0.026 Uiso 1 1 calc R .
C18 C 1.0251(5) 0.6905(6) 0.9343(5) 0.0259(11) Uani 1 1 d . .
H18 H 1.0985 0.5890 0.9673 0.031 Uiso 1 1 calc R .
C19 C 0.9761(5) 0.7890(6) 1.0071(5) 0.0239(10) Uani 1 1 d . .
H19 H 1.0150 0.7553 1.0903 0.029 Uiso 1 1 calc R .
C20 C 0.8690(5) 0.9385(6) 0.9577(4) 0.0237(10) Uani 1 1 d . .
H20 H 0.8347 1.0069 1.0073 0.028 Uiso 1 1 calc R .
C21 C 0.8129(5) 0.9869(6) 0.8363(4) 0.0223(10) Uani 1 1 d . .
H21 H 0.7406 1.0891 0.8029 0.027 Uiso 1 1 calc R .
Cu1 Cu 0.87056(9) 0.61082(9) 0.54971(7) 0.0203(3) Uani 0.690(3) 1 d P 1
N1 N 0.5536(4) 0.7275(4) 0.6272(3) 0.0174(8) Uani 1 1 d . .
N2 N 0.6741(4) 0.8810(4) 0.6303(3) 0.0167(8) Uani 1 1 d . .
Br1A Br 1.1174(9) 0.6618(9) 0.4796(8) 0.060(2) Uani 0.310(3) 1 d P 2

loop_
_atom_site_aniso_label
_atom_site_aniso_U_11
_atom_site_aniso_U_22
_atom_site_aniso_U_33
_atom_site_aniso_U_23
_atom_site_aniso_U_13
_atom_site_aniso_U_12
Br1 0.0212(7) 0.0199(6) 0.0422(12) -0.0167(7) -0.0021(7) -0.0057(5)
C1 0.020(2) 0.022(2) 0.013(2) -0.0015(18) -0.0013(18) -0.0104(19)
C2 0.022(2) 0.018(2) 0.010(2) -0.0014(18) -0.0018(18) -0.0075(19)
C3 0.018(2) 0.017(2) 0.012(2) 0.0007(17) -0.0016(17) -0.0071(18)
C4 0.026(2) 0.016(2) 0.013(2) -0.0002(18) -0.0011(18) -0.0086(19)
C5 0.025(2) 0.022(2) 0.019(2) -0.006(2) 0.001(2) -0.003(2)
C6 0.020(2) 0.032(3) 0.016(2) -0.006(2) 0.0017(19) -0.009(2)
C7 0.023(2) 0.022(2) 0.016(2) -0.0020(19) -0.0011(19) -0.011(2)
C8 0.025(2) 0.021(2) 0.022(2) -0.0057(19) -0.003(2) -0.013(2)
C9 0.018(2) 0.015(2) 0.020(2) -0.0060(18) 0.0010(18) -0.0050(18)
C10 0.020(2) 0.022(2) 0.024(2) -0.0041(19) -0.0029(19) -0.0104(19)
C11 0.026(3) 0.025(3) 0.021(2) -0.002(2) -0.007(2) -0.007(2)
C12 0.036(3) 0.020(2) 0.023(3) -0.002(2) 0.004(2) -0.014(2)
C13 0.026(3) 0.026(3) 0.032(3) -0.008(2) 0.006(2) -0.017(2)
C14 0.023(2) 0.022(2) 0.027(3) -0.007(2) -0.004(2) -0.011(2)
C15 0.020(2) 0.019(2) 0.023(2) -0.0049(19) 0.0028(19) -0.0130(19)
C16 0.015(2) 0.022(2) 0.023(2) -0.0070(19) 0.0031(18) -0.0133(19)
C17 0.018(2) 0.025(2) 0.026(3) -0.011(2) 0.0018(19) -0.011(2)
C18 0.016(2) 0.025(3) 0.035(3) -0.006(2) -0.005(2) -0.009(2)
C19 0.018(2) 0.033(3) 0.024(2) -0.006(2) -0.0013(19) -0.015(2)
C20 0.021(2) 0.032(3) 0.029(3) -0.016(2) 0.004(2) -0.016(2)
C21 0.019(2) 0.025(2) 0.026(3) -0.007(2) -0.001(2) -0.012(2)
Cu1 0.0196(5) 0.0229(5) 0.0194(5) -0.0075(3) -0.0005(3) -0.0074(3)
N1 0.023(2) 0.0178(19) 0.0132(18) -0.0036(15) 0.0003(15) -0.0105(16)
N2 0.0165(18) 0.021(2) 0.0135(18) -0.0040(15) 0.0016(15) -0.0103(16)
Br1A 0.030(2) 0.060(4) 0.046(3) 0.009(2) 0.0180(18) 0.004(2)

loop_
_atom_type_symbol
_atom_type_description
_atom_type_scat_dispersion_real
_atom_type_scat_dispersion_imag
_atom_type_scat_source
C C 0.0033 0.0016 'International Tables Vol C Tables 4.2.6.8 and 6.1.1.4'
H H 0.0000 0.0000 'International Tables Vol C Tables 4.2.6.8 and 6.1.1.4'
Br Br -0.2901 2.4595 'International Tables Vol C Tables 4.2.6.8 and 6.1.1.4'
Cu Cu 0.3201 1.2651 'International Tables Vol C Tables 4.2.6.8 and 6.1.1.4'
N N 0.0061 0.0033 'International Tables Vol C Tables 4.2.6.8 and 6.1.1.4'

loop_
_exptl_crystal_face_index_h
_exptl_crystal_face_index_k
_exptl_crystal_face_index_l
_exptl_crystal_face_perp_dist
_exptl_oxdiff_crystal_face_indexfrac_h
_exptl_oxdiff_crystal_face_indexfrac_k
_exptl_oxdiff_crystal_face_indexfrac_l
_exptl_oxdiff_crystal_face_x
_exptl_oxdiff_crystal_face_y
_exptl_oxdiff_crystal_face_z
0 1 0 0.0181 -0.0003 0.9989 -0.0002 -0.0035 0.0779 -0.0299
0 -1 0 0.0181 0.0003 -0.9989 0.0002 0.0035 -0.0779 0.0299
-1 0 0 0.0508 -0.9994 0.0000 -0.0000 0.0462 0.0481 0.0451
1 0 0 0.0508 0.9994 -0.0000 0.0000 -0.0462 -0.0481 -0.0451
0 1 1 0.0267 -0.0005 0.9991 0.9992 0.0519 0.0477 -0.0537
0 0 -1 0.0095 0.0002 -0.0002 -0.9994 -0.0554 0.0302 0.0238
0 0 1 0.0195 -0.0002 0.0002 0.9994 0.0554 -0.0302 -0.0238

loop_
_geom_angle_atom_site_label_1
_geom_angle_atom_site_label_2
_geom_angle_atom_site_label_3
_geom_angle
_geom_angle_site_symmetry_1
_geom_angle_site_symmetry_3
Cu1 Br1 Cu1 76.74(7) . 2_766
Cu1 C1 H1 4.7 . .
N1 C1 H1 126.9 . .
N1 C1 Cu1 124.9(3) . .
N2 C1 H1 126.9 . .
N2 C1 Cu1 128.7(3) . .
N2 C1 N1 106.2(4) . .
C7 C2 C3 122.2(4) . .
N1 C2 C3 106.3(4) . .
N1 C2 C7 131.5(4) . .
C2 C3 N2 105.8(4) . .
C4 C3 C2 121.3(4) . .
C4 C3 N2 133.0(4) . .
C3 C4 H4 121.5 . .
C3 C4 C5 117.0(4) . .
C5 C4 H4 121.5 . .
C4 C5 H5 119.4 . .
C4 C5 C6 121.2(4) . .
C6 C5 H5 119.4 . .
C5 C6 H6 119.2 . .
C7 C6 C5 121.7(4) . .
C7 C6 H6 119.2 . .
C2 C7 H7 121.7 . .
C6 C7 C2 116.7(4) . .
C6 C7 H7 121.7 . .
H8A C8 H8B 108.0 . .
C9 C8 H8A 109.3 . .
C9 C8 H8B 109.3 . .
N1 C8 H8A 109.3 . .
N1 C8 H8B 109.3 . .
N1 C8 C9 111.4(4) . .
C10 C9 C8 120.6(4) . .
C14 C9 C8 120.7(4) . .
C14 C9 C10 118.7(4) . .
C9 C10 H10 119.7 . .
C11 C10 C9 120.6(4) . .
C11 C10 H10 119.7 . .
C10 C11 H11 120.0 . .
C12 C11 C10 120.0(4) . .
C12 C11 H11 120.0 . .
C11 C12 H12 120.1 . .
C13 C12 C11 119.8(4) . .
C13 C12 H12 120.1 . .
C12 C13 H13 119.9 . .
C12 C13 C14 120.2(4) . .
C14 C13 H13 119.9 . .
C9 C14 C13 120.6(4) . .
C9 C14 H14 119.7 . .
C13 C14 H14 119.7 . .
H15A C15 H15B 107.9 . .
C16 C15 H15A 109.3 . .
C16 C15 H15B 109.3 . .
N2 C15 H15A 109.3 . .
N2 C15 H15B 109.3 . .
N2 C15 C16 111.8(3) . .
C17 C16 C15 119.7(4) . .
C21 C16 C15 121.3(4) . .
C21 C16 C17 119.0(4) . .
C16 C17 H17 119.9 . .
C18 C17 C16 120.3(4) . .
C18 C17 H17 119.9 . .
C17 C18 H18 119.8 . .
C19 C18 C17 120.3(4) . .
C19 C18 H18 119.8 . .
C18 C19 H19 120.2 . .
C18 C19 C20 119.6(4) . .
C20 C19 H19 120.2 . .
C19 C20 H20 120.1 . .
C21 C20 C19 119.9(4) . .
C21 C20 H20 120.1 . .
C16 C21 C20 120.9(4) . .
C16 C21 H21 119.5 . .
C20 C21 H21 119.5 . .
Br1 Cu1 Br1 103.26(8) . 2_766
Br1 Cu1 Cu1 49.51(8) 2_766 2_766
Br1 Cu1 Cu1 53.75(6) . 2_766
C1 Cu1 Br1 125.77(15) . 2_766
C1 Cu1 Br1 130.92(14) . .
C1 Cu1 Cu1 174.92(14) . 2_766
C1 N1 C2 110.8(3) . .
C1 N1 C8 125.0(4) . .
C2 N1 C8 124.1(4) . .
C1 N2 C3 110.9(4) . .
C1 N2 C15 124.2(4) . .
C3 N2 C15 124.7(4) . .

loop_
_geom_bond_atom_site_label_1
_geom_bond_atom_site_label_2
_geom_bond_distance
_geom_bond_site_symmetry_2
Br1 Cu1 2.483(2) 2_766
Br1 Cu1 2.342(3) .
C1 H1 0.9500 .
C1 Cu1 1.926(5) .
C1 N1 1.358(6) .
C1 N2 1.347(6) .
C2 C3 1.394(6) .
C2 C7 1.387(6) .
C2 N1 1.385(6) .
C3 C4 1.386(6) .
C3 N2 1.397(5) .
C4 H4 0.9500 .
C4 C5 1.393(6) .
C5 H5 0.9500 .
C5 C6 1.404(7) .
C6 H6 0.9500 .
C6 C7 1.382(6) .
C7 H7 0.9500 .
C8 H8A 0.9900 .
C8 H8B 0.9900 .
C8 C9 1.513(6) .
C8 N1 1.468(5) .
C9 C10 1.390(6) .
C9 C14 1.381(6) .
C10 H10 0.9500 .
C10 C11 1.385(6) .
C11 H11 0.9500 .
C11 C12 1.385(7) .
C12 H12 0.9500 .
C12 C13 1.370(7) .
C13 H13 0.9500 .
C13 C14 1.394(7) .
C14 H14 0.9500 .
C15 H15A 0.9900 .
C15 H15B 0.9900 .
C15 C16 1.512(6) .
C15 N2 1.477(5) .
C16 C17 1.395(6) .
C16 C21 1.384(6) .
C17 H17 0.9500 .
C17 C18 1.393(7) .
C18 H18 0.9500 .
C18 C19 1.379(7) .
C19 H19 0.9500 .
C19 C20 1.396(7) .
C20 H20 0.9500 .
C20 C21 1.385(6) .
C21 H21 0.9500 .
Cu1 Br1 2.483(2) 2_766
Cu1 Cu1 2.9971(16) 2_766

loop_
_geom_torsion_atom_site_label_1
_geom_torsion_atom_site_label_2
_geom_torsion_atom_site_label_3
_geom_torsion_atom_site_label_4
_geom_torsion
_geom_torsion_site_symmetry_1
_geom_torsion_site_symmetry_4
C2 C3 C4 C5 0.0(6) . .
C2 C3 N2 C1 0.2(5) . .
C2 C3 N2 C15 -175.0(4) . .
C3 C2 C7 C6 0.9(6) . .
C3 C2 N1 C1 0.2(5) . .
C3 C2 N1 C8 176.2(4) . .
C3 C4 C5 C6 0.7(6) . .
C4 C3 N2 C1 -178.8(4) . .
C4 C3 N2 C15 5.9(7) . .
C4 C5 C6 C7 -0.6(7) . .
C5 C6 C7 C2 -0.2(6) . .
C7 C2 C3 C4 -0.8(6) . .
C7 C2 C3 N2 -180.0(4) . .
C7 C2 N1 C1 179.9(4) . .
C7 C2 N1 C8 -4.1(7) . .
C8 C9 C10 C11 180.0(4) . .
C8 C9 C14 C13 179.0(4) . .
C9 C8 N1 C1 101.6(5) . .
C9 C8 N1 C2 -73.9(5) . .
C9 C10 C11 C12 2.1(7) . .
C10 C9 C14 C13 -0.2(7) . .
C10 C11 C12 C13 -2.3(7) . .
C11 C12 C13 C14 1.3(7) . .
C12 C13 C14 C9 -0.1(7) . .
C14 C9 C10 C11 -0.9(7) . .
C15 C16 C17 C18 179.8(4) . .
C15 C16 C21 C20 179.6(4) . .
C16 C15 N2 C1 -93.5(5) . .
C16 C15 N2 C3 81.2(5) . .
C16 C17 C18 C19 0.8(7) . .
C17 C16 C21 C20 -0.2(6) . .
C17 C18 C19 C20 -0.5(7) . .
C18 C19 C20 C21 -0.1(7) . .
C19 C20 C21 C16 0.4(7) . .
C21 C16 C17 C18 -0.4(6) . .
Cu1 Br1 Cu1 Br1 0.0 2_766 2_766
Cu1 Br1 Cu1 C1 -177.41(18) 2_766 .
Cu1 C1 N1 C2 -174.9(3) . .
Cu1 C1 N1 C8 9.2(6) . .
Cu1 C1 N2 C3 174.4(3) . .
Cu1 C1 N2 C15 -10.3(6) . .
N1 C1 Cu1 Br1 169.7(3) . .
N1 C1 Cu1 Br1 -7.2(4) . 2_766
N1 C1 Cu1 Cu1 14.1(18) . 2_766
N1 C1 N2 C3 -0.1(5) . .
N1 C1 N2 C15 175.2(4) . .
N1 C2 C3 C4 178.9(4) . .
N1 C2 C3 N2 -0.3(4) . .
N1 C2 C7 C6 -178.7(4) . .
N1 C8 C9 C10 -52.7(6) . .
N1 C8 C9 C14 128.2(4) . .
N2 C1 Cu1 Br1 -3.8(5) . .
N2 C1 Cu1 Br1 179.3(3) . 2_766
N2 C1 Cu1 Cu1 -159.5(13) . 2_766
N2 C1 N1 C2 -0.1(5) . .
N2 C1 N1 C8 -176.1(4) . .
N2 C3 C4 C5 178.9(4) . .
N2 C15 C16 C17 82.8(5) . .
N2 C15 C16 C21 -97.0(5) . .
